data_2104429
loop_
_publ_author_name
'Kasuni\<c, Marta'
'Meden, Anton'
'\<Skapin, Sre\<co D.'
'Suvorov, Danilo'
'Golobi\<c, Amalija'

_publ_section_title
;
 Order--disorder of oxygen anions and vacancies in solid solutions of
 La~2~TiO~5~ and La~4~Ga~2~O~9~
;
_journal_coeditor_code KD5032
_journal_issue 5
_journal_name_full 'Acta Crystallographica Section B'
_journal_page_first 558
_journal_page_last 566
_journal_paper_doi 10.1107/S010876810902833X
_journal_volume 65
_journal_year 2009
_chemical_formula_moiety 'Ga0.7 La2 O4.65 Ti0.3'
_chemical_formula_sum 'Ga0.7 La2 O4.65 Ti0.3'
_chemical_formula_weight 415.385
_chemical_name_systematic ' ?'
_space_group_IT_number 62
_space_group_name_Hall '-P 2c 2n'
_symmetry_cell_setting orthorhombic
_symmetry_space_group_name_Hall '-P 2c 2n'
_symmetry_space_group_name_H-M 'P n a m'
_cell_angle_alpha 90
_cell_angle_beta 90
_cell_angle_gamma 90
_cell_formula_units_Z 4
_cell_length_a 11.13674(16)
_cell_length_b 11.06383(15)
_cell_length_c 3.98631(5)
_cell_measurement_temperature 293.0(10)
_cell_volume 491.173(11)
_computing_structure_refinement 'Topas Academic v4.1 (Coelho, 2004)'
_diffrn_ambient_temperature 293.0(10)
_diffrn_measurement_device_type 'Bruker AXS D4 Endeavor'
_diffrn_radiation_monochromator 'graphite, secondary'
_diffrn_radiation_type 'Cu K\a'
_diffrn_radiation_wavelength 1.5418
_exptl_crystal_density_diffrn 5.617
_pd_char_colour 'pale yellow'
_pd_char_particle_morphology irregular
_pd_instr_location ' ?'
_pd_meas_2theta_range_inc 0.020
_pd_meas_2theta_range_max 140
_pd_meas_2theta_range_min 10
_pd_meas_number_of_points 6501
_pd_meas_scan_method step
_pd_prep_temperature 1573.0(10)
_pd_proc_2theta_range_inc 0.020
_pd_proc_2theta_range_max 140
_pd_proc_2theta_range_min 10
_pd_proc_info_excluded_regions none
_pd_proc_ls_background_function 'Chebychev polynomial, order 6'
_pd_proc_ls_pref_orient_corr none
_pd_proc_ls_profile_function 'TOPAS Fundamental parameters approach'
_pd_proc_ls_prof_R_factor 0.08151
_pd_proc_ls_prof_wR_expected 0.05628
_pd_proc_ls_prof_wR_factor 0.10479
_pd_proc_wavelength 1.5418
_pd_spec_mounting ' flat plate'
_pd_spec_mount_mode reflection
_pd_spec_shape irregular
_refine_ls_goodness_of_fit_all 1.862
_refine_ls_number_parameters 33
_refine_ls_shift/su_max 0.001
_cod_data_source_file kd5032.cif
_cod_data_source_block 4
_cod_original_cell_volume 491.174(11)
_cod_database_code 2104429

loop_
_symmetry_equiv_pos_as_xyz
'x, y, z'
'-x+1/2, y+1/2, -z'
'x+1/2, -y+1/2, -z+1/2'
'-x, -y, z+1/2'
'-x, -y, -z'
'x+1/2, -y+1/2, z'
'-x+1/2, y+1/2, z+1/2'
'x, y, -z+1/2'

loop_
_atom_site_type_symbol
_atom_site_label
_atom_site_fract_x
_atom_site_fract_y
_atom_site_fract_z
_atom_site_occupancy
La La1 0.12653(14) 0.07551(12) 0.25 1
La La2 0.40823(14) 0.20500(15) 0.75 1
Ti Ti 0.1895(3) 0.3746(4) 0.25 0.3
Ga Ga 0.1895(3) 0.3746(4) 0.25 0.7
O O1 0.0034(13) 0.1026(15) 0.75 1
O O2 0.2598(14) 0.0303(14) 0.75 1
O O3 0.2375(19) 0.382(2) 0.75 0.65
O O4 0.2859(14) 0.2383(13) 0.25 1
O O5 0.0388(13) 0.3231(14) 0.25 1

loop_
_atom_type_symbol
_atom_type_description
_atom_type_scat_dispersion_real
_atom_type_scat_dispersion_imag
_atom_type_scat_source
? ? ? ? ?

loop_
_geom_angle_atom_site_label_1
_geom_angle_atom_site_label_2
_geom_angle_atom_site_label_3
_geom_angle_site_symmetry_1
_geom_angle_site_symmetry_2
_geom_angle_site_symmetry_3
_geom_angle
_geom_angle_publ_flag
O1 La1 O2 . . . 73.2(4) no
O1 La1 O4 . . . 107.9(4) no
O1 La1 O5 . . . 72.3(4) no
O1 La1 O1 . . 1_554 109.7(4) no
O1 La1 O2 . . 1_554 175.2(5) no
O1 La1 O3 . . 2_546 115.2(4) no
O1 La1 O1 . . 4_554 76.5(4) no
O2 La1 O4 . . . 74.3(4) no
O2 La1 O5 . . . 112.5(4) no
O1 La1 O2 1_554 . . 175.2(5) no
O2 La1 O2 . . 1_554 103.7(4) no
O2 La1 O3 . . 2_546 60.1(4) no
O1 La1 O2 4_554 . . 100.8(4) no
O4 La1 O5 . . . 64.2(4) no
O1 La1 O4 1_554 . . 107.9(4) no
O2 La1 O4 1_554 . . 74.3(4) no
O3 La1 O4 2_546 . . 100.2(6) no
O1 La1 O4 4_554 . . 171.7(5) no
O1 La1 O5 1_554 . . 72.3(4) no
O2 La1 O5 1_554 . . 112.5(4) no
O3 La1 O5 2_546 . . 164.4(6) no
O1 La1 O5 4_554 . . 124.1(5) no
O1 La1 O2 1_554 . 1_554 73.2(4) no
O1 La1 O3 1_554 . 2_546 115.2(4) no
O1 La1 O1 1_554 . 4_554 76.5(4) no
O2 La1 O3 1_554 . 2_546 60.1(4) no
O1 La1 O2 4_554 . 1_554 100.8(4) no
O1 La1 O3 4_554 . 2_546 71.6(6) no
O2 La2 O3 . . . 95.3(6) no
O2 La2 O4 . . . 75.7(4) no
O2 La2 O4 . . 1_556 75.7(4) no
O2 La2 O5 . . 3_555 106.6(4) no
O1 La2 O2 3_556 . . 165.9(5) no
O2 La2 O5 . . 3_556 106.6(4) no
O3 La2 O4 . . . 60.2(3) no
O3 La2 O4 . . 1_556 60.2(3) no
O3 La2 O5 . . 3_555 119.8(4) no
O1 La2 O3 3_556 . . 70.6(6) no
O3 La2 O5 . . 3_556 119.8(4) no
O4 La2 O4 . . 1_556 109.4(4) no
O4 La2 O5 . . 3_555 72.0(4) no
O1 La2 O4 3_556 . . 96.5(4) no
O4 La2 O5 . . 3_556 177.7(5) no
O4 La2 O5 1_556 . 3_555 177.7(5) no
O1 La2 O4 3_556 . 1_556 96.5(4) no
O4 La2 O5 1_556 . 3_556 72.0(4) no
O1 La2 O5 3_556 . 3_555 81.5(4) no
O5 La2 O5 3_555 . 3_556 106.6(4) no
O1 La2 O5 3_556 . 3_556 81.5(4) no
O4 Ga O5 . . . 106.7(7) no
O2 Ga O4 2_556 . . 126.4(7) no
O2 Ga O5 2_556 . . 126.9(7) no
O4 Ti O5 . . . 106.7(7) no
O2 Ti O4 2_556 . . 126.4(7) no
O2 Ti O5 2_556 . . 126.9(7) no
La1 O1 La2 1_556 . 3_456 111.2(4) no
La1 O1 La1 1_556 . 4_555 103.5(5) no
La1 O1 La2 4_555 . 3_456 117.2(6) no
La1 O1 La1 . . 1_556 109.7(6) no
La1 O1 La2 . . 3_456 111.2(4) no
La1 O1 La1 . . 4_555 103.5(5) no
La1 O2 La2 . . . 103.3(4) no
La1 O2 La1 . . 1_556 103.7(6) no
La1 O2 Ga . . 2_546 111.7(5) no
La1 O2 Ga 1_556 . 2_546 111.7(5) no
La1 O2 La2 1_556 . . 103.3(4) no
La2 O2 Ga . . 2_546 121.3(8) no
La1 O3 La2 2_556 . . 100.6(7) no
La1 O4 La2 . . . 106.5(4) no
La1 O4 Ga . . . 100.0(7) no
La1 O4 Ti . . . 100.0(7) no
La2 O4 La2 . . 1_554 109.4(6) no
La2 O4 Ga 1_554 . . 116.5(4) no
La2 O4 Ti 1_554 . . 116.5(4) no
La2 O4 Ga . . . 116.5(4) no
La2 O4 Ti . . . 116.5(4) no
La1 O4 La2 . . 1_554 106.5(4) no
La1 O5 Ga . . . 89.1(6) no
La1 O5 Ti . . . 89.1(6) no
La2 O5 Ga 3_456 . . 126.4(3) no
La2 O5 Ti 3_455 . . 126.4(3) no
La2 O5 Ti 3_456 . . 126.4(3) no
La2 O5 La2 3_455 . 3_456 106.6(5) no
La1 O5 La2 . . 3_455 94.5(4) no
La1 O5 La2 . . 3_456 94.5(4) no
La2 O5 Ga 3_455 . . 126.4(3) no

loop_
_geom_bond_atom_site_label_1
_geom_bond_atom_site_label_2
_geom_bond_site_symmetry_1
_geom_bond_site_symmetry_2
_geom_bond_distance
_geom_bond_publ_flag
La1 O1 . . 2.438(8) no
La1 O2 . . 2.535(10) no
La1 O4 . . 2.529(15) no
La1 O5 . . 2.908(15) no
La1 O1 . 1_554 2.438(8) no
La1 O2 . 1_554 2.535(10) no
La1 O3 . 2_546 2.62(2) no
La1 O1 . 4_554 2.445(16) no
La2 O2 . . 2.543(16) no
La2 O3 . . 2.73(2) no
La2 O4 . . 2.442(9) no
La2 O4 . 1_556 2.442(9) no
La2 O5 . 3_555 2.487(9) no
La2 O1 . 3_556 2.378(16) no
La2 O5 . 3_556 2.487(9) no
Ga O4 . . 1.851(15) no
Ga O5 . . 1.772(15) no
Ga O2 . 2_556 1.813(16) no
Ti O4 . . 1.851(15) no
Ti O5 . . 1.772(15) no
Ti O2 . 2_556 1.813(16) no

loop_
_geom_torsion_atom_site_label_1
_geom_torsion_atom_site_label_2
_geom_torsion_atom_site_label_3
_geom_torsion_atom_site_label_4
_geom_torsion_site_symmetry_1
_geom_torsion_site_symmetry_2
_geom_torsion_site_symmetry_3
_geom_torsion_site_symmetry_4
_geom_torsion
_geom_torsion_publ_flag
O1 La1 O2 La2 . . . . -111.3(6) no
O4 La1 O2 La2 . . . . 3.4(4) no
O5 La1 O2 La2 . . . . -49.4(5) no
O1 La1 O4 La2 . . . . 62.4(6) no
O1 La1 O4 Ga . . . . -59.2(3) no
O2 La1 O4 La2 . . . . -3.6(4) no
O2 La1 O4 Ga . . . . -125.2(3) no
O5 La1 O4 La2 . . . . 121.7(4) no
O5 La1 O4 Ga . . . . 0.00 no
O1 La1 O5 Ga . . . . 120.9(3) no
O2 La1 O5 Ga . . . . 58.3(3) no
O4 La1 O5 Ga . . . . 0.00 no
O3 La2 O2 La1 . . . . 53.9(4) no
O4 La2 O2 La1 . . . . -3.5(4) no
O2 La2 O4 La1 . . . . 3.6(4) no
O2 La2 O4 Ga . . . . 114.0(7) no
O3 La2 O4 La1 . . . . -101.3(7) no
O3 La2 O4 Ga . . . . 9.2(7) no
O5 Ga O4 La1 . . . . 0.00 no
O5 Ga O4 La2 . . . . -114.2(6) no
O4 Ga O5 La1 . . . . 0.00 no
